data_4500324
loop_
_publ_author_name
'Sarma, Rupam'
'Deka, Himangshu'
'Boudalis, Athanassios K.'
'Baruah, Jubaraj B.'

_publ_section_title
;
 Coordination Polymers of Lanthanide(III): Toward Encapsulation of
 Well-Defined Assembly of Guest Molecules
;
_journal_issue 2
_journal_name_full 'Crystal Growth &amp; Design'
_journal_page_first 547
_journal_paper_doi 10.1021/cg101432k
_journal_volume 11
_journal_year 2011
_chemical_formula_sum 'C26 H21 N O8 Tb'
_chemical_formula_weight 634.36
_chemical_name_systematic
; 
 ? 
;
_space_group_IT_number 14
_symmetry_cell_setting monoclinic
_symmetry_space_group_name_Hall '-P 2yn'
_symmetry_space_group_name_H-M 'P 1 21/n 1'
_atom_sites_solution_hydrogens geom
_atom_sites_solution_primary direct
_atom_sites_solution_secondary difmap
_audit_creation_method SHELXL-97
_cell_angle_alpha 90.00
_cell_angle_beta 102.5180(10)
_cell_angle_gamma 90.00
_cell_formula_units_Z 4
_cell_length_a 12.9343(7)
_cell_length_b 8.2555(4)
_cell_length_c 24.1694(13)
_cell_measurement_reflns_used 5545
_cell_measurement_temperature 296(2)
_cell_measurement_theta_max 25.5
_cell_measurement_theta_min 2.95
_cell_volume 2519.4(2)
_computing_cell_refinement 'Bruker SMART'
_computing_data_collection 'Bruker SMART'
_computing_data_reduction 'Bruker SAINT'
_computing_molecular_graphics 'Bruker SHELXTL'
_computing_publication_material 'Bruker SHELXTL'
_computing_structure_refinement 'SHELXL-97 (Sheldrick, 1997)'
_computing_structure_solution 'SHELXS-97 (Sheldrick, 1990)'
_diffrn_ambient_temperature 296(2)
_diffrn_measured_fraction_theta_full 0.994
_diffrn_measured_fraction_theta_max 0.994
_diffrn_measurement_device_type 'CCD area detector'
_diffrn_measurement_method 'phi and omega scans'
_diffrn_radiation_monochromator graphite
_diffrn_radiation_source 'fine-focus sealed tube'
_diffrn_radiation_type MoK\a
_diffrn_radiation_wavelength 0.71073
_diffrn_reflns_av_R_equivalents 0.0763
_diffrn_reflns_av_sigmaI/netI 0.0630
_diffrn_reflns_limit_h_max 15
_diffrn_reflns_limit_h_min -15
_diffrn_reflns_limit_k_max 10
_diffrn_reflns_limit_k_min -3
_diffrn_reflns_limit_l_max 29
_diffrn_reflns_limit_l_min -28
_diffrn_reflns_number 12841
_diffrn_reflns_theta_full 25.50
_diffrn_reflns_theta_max 25.50
_diffrn_reflns_theta_min 1.99
_exptl_absorpt_coefficient_mu 2.856
_exptl_absorpt_correction_type none
_exptl_crystal_colour colorless
_exptl_crystal_density_diffrn 1.672
_exptl_crystal_density_method 'not measured'
_exptl_crystal_description block
_exptl_crystal_F_000 1252
_exptl_crystal_size_max 0.23
_exptl_crystal_size_mid 0.14
_exptl_crystal_size_min 0.13
_refine_diff_density_max 1.582
_refine_diff_density_min -1.252
_refine_diff_density_rms 0.124
_refine_ls_extinction_method none
_refine_ls_goodness_of_fit_ref 0.964
_refine_ls_hydrogen_treatment mixed
_refine_ls_matrix_type full
_refine_ls_number_parameters 329
_refine_ls_number_reflns 4648
_refine_ls_number_restraints 0
_refine_ls_restrained_S_all 0.964
_refine_ls_R_factor_all 0.0435
_refine_ls_R_factor_gt 0.0366
_refine_ls_shift/su_max 0.010
_refine_ls_shift/su_mean 0.000
_refine_ls_structure_factor_coef Fsqd
_refine_ls_weighting_details 'calc w=1/[\s^2^(Fo^2^)+(0.0484P)^2^+0.0000P] where P=(Fo^2^+2Fc^2^)/3'
_refine_ls_weighting_scheme calc
_refine_ls_wR_factor_gt 0.0864
_refine_ls_wR_factor_ref 0.0900
_reflns_number_gt 3875
_reflns_number_total 4648
_reflns_threshold_expression >2sigma(I)
_cod_data_source_file cg101432k_si_004.cif
_cod_data_source_block Tbbpnoben_0m
_cod_depositor_comments
;
The following automatic conversions were performed:

'_symmetry_cell_setting' value 'Monoclinic' changed to 'monoclinic'
according to /home/saulius/struct/CIF-dictionaries/cif_core.dic
dictionary named 'cif_core.dic' version 2.4.1 from 2010-06-29.

Automatic conversion script
Id: cif_fix_values 1715 2011-07-08 13:25:40Z adriana 
;
_cod_original_sg_symbol_H-M 'P2(1)/n  '
_cod_database_code 4500324

loop_
_symmetry_equiv_pos_as_xyz
'x, y, z'
'-x+1/2, y+1/2, -z+1/2'
'-x, -y, -z'
'x-1/2, -y-1/2, z-1/2'

loop_
_atom_site_label
_atom_site_type_symbol
_atom_site_fract_x
_atom_site_fract_y
_atom_site_fract_z
_atom_site_U_iso_or_equiv
_atom_site_adp_type
_atom_site_occupancy
_atom_site_symmetry_multiplicity
_atom_site_calc_flag
_atom_site_refinement_flags
H5B H 0.967(7) 0.379(12) -0.041(4) 0.14(4) Uiso 1 1 d .
Tb1 Tb 0.975410(15) 0.19187(2) 0.062472(8) 0.03238(10) Uani 1 1 d .
O1 O 0.8764(2) 0.4232(4) 0.06504(14) 0.0463(8) Uani 1 1 d .
N1 N 0.7736(3) 0.4463(4) 0.04849(15) 0.0402(9) Uani 1 1 d .
C3 C 0.5574(3) 0.4913(6) 0.01071(19) 0.0409(10) Uani 1 1 d .
C4 C 0.6319(4) 0.5740(7) -0.0121(2) 0.0633(16) Uani 1 1 d .
H4 H 0.6085 0.6469 -0.0415 0.076 Uiso 1 1 calc R
C1 C 0.7059(4) 0.3648(7) 0.0729(2) 0.0515(12) Uani 1 1 d .
H1 H 0.7316 0.2930 0.1023 0.062 Uiso 1 1 calc R
C5 C 0.7376(4) 0.5524(7) 0.0070(2) 0.0605(15) Uani 1 1 d .
H5 H 0.7852 0.6114 -0.0089 0.073 Uiso 1 1 calc R
C2 C 0.5996(4) 0.3865(6) 0.0548(2) 0.0506(12) Uani 1 1 d .
H2 H 0.5538 0.3295 0.0725 0.061 Uiso 1 1 calc R
C6 C 1.1304(3) 0.3834(6) 0.13101(18) 0.0382(10) Uani 1 1 d .
C7 C 1.2248(4) 0.4625(6) 0.16654(18) 0.0411(10) Uani 1 1 d .
C12 C 1.2603(4) 0.4154(7) 0.2223(2) 0.0514(12) Uani 1 1 d .
H12 H 1.2219 0.3412 0.2386 0.062 Uiso 1 1 calc R
C11 C 1.3543(5) 0.4802(7) 0.2538(2) 0.0641(15) Uani 1 1 d .
H11 H 1.3786 0.4476 0.2912 0.077 Uiso 1 1 calc R
C8 C 1.2825(5) 0.5771(7) 0.1439(2) 0.0586(14) Uani 1 1 d .
H8 H 1.2578 0.6126 0.1069 0.070 Uiso 1 1 calc R
C10 C 1.4109(5) 0.5904(8) 0.2308(2) 0.0685(16) Uani 1 1 d .
H10 H 1.4733 0.6328 0.2524 0.082 Uiso 1 1 calc R
C9 C 1.3759(5) 0.6391(8) 0.1755(3) 0.0728(17) Uani 1 1 d .
H9 H 1.4149 0.7133 0.1595 0.087 Uiso 1 1 calc R
C13 C 0.8027(3) 0.0126(5) -0.03047(18) 0.0370(10) Uani 1 1 d .
C14 C 0.6976(3) -0.0109(5) -0.06976(18) 0.0374(10) Uani 1 1 d .
C15 C 0.6060(4) 0.0374(7) -0.0543(2) 0.0514(13) Uani 1 1 d .
H15 H 0.6103 0.0869 -0.0193 0.062 Uiso 1 1 calc R
C17 C 0.5017(5) -0.0582(7) -0.1423(3) 0.0702(16) Uani 1 1 d .
H17 H 0.4361 -0.0734 -0.1666 0.084 Uiso 1 1 calc R
C19 C 0.6900(4) -0.0827(7) -0.1224(2) 0.0543(13) Uani 1 1 d .
H19 H 0.7511 -0.1150 -0.1338 0.065 Uiso 1 1 calc R
C16 C 0.5074(4) 0.0139(8) -0.0897(2) 0.0675(16) Uani 1 1 d .
H16 H 0.4461 0.0459 -0.0785 0.081 Uiso 1 1 calc R
C18 C 0.5912(5) -0.1068(8) -0.1584(2) 0.0704(17) Uani 1 1 d .
H18 H 0.5866 -0.1560 -0.1935 0.085 Uiso 1 1 calc R
O2 O 1.1019(2) 0.4182(4) 0.07843(11) 0.0397(7) Uani 1 1 d .
O3 O 1.0817(3) 0.2768(4) 0.15196(12) 0.0478(8) Uani 1 1 d .
O4 O 0.8067(2) 0.1073(4) 0.01078(13) 0.0498(8) Uani 1 1 d .
O5 O 0.9727(3) 0.2908(4) -0.03005(14) 0.0495(9) Uani 1 1 d .
H5A H 1.0084 0.2381 -0.0478 0.074 Uiso 1 1 calc R
O7 O 0.9796(3) -0.0717(4) 0.10476(12) 0.0443(7) Uani 1 1 d .
O6 O 0.8705(3) 0.0950(4) 0.13272(13) 0.0466(8) Uani 1 1 d .
C21 C 0.8645(5) -0.1832(6) 0.1577(2) 0.0468(12) Uani 1 1 d .
C20 C 0.9068(4) -0.0452(5) 0.13073(17) 0.0375(10) Uani 1 1 d .
O8 O 0.8825(2) -0.0592(4) -0.03944(13) 0.0475(8) Uani 1 1 d .
C26 C 0.9181(5) -0.3262(6) 0.1691(2) 0.0618(16) Uani 1 1 d .
H26 H 0.9847 -0.3374 0.1609 0.074 Uiso 1 1 calc R
C22 C 0.7643(5) -0.1704(8) 0.1709(3) 0.0723(18) Uani 1 1 d .
H22 H 0.7270 -0.0735 0.1644 0.087 Uiso 1 1 calc R
C25 C 0.8739(8) -0.4549(8) 0.1930(3) 0.091(2) Uani 1 1 d .
H25 H 0.9113 -0.5515 0.2006 0.109 Uiso 1 1 calc R
C23 C 0.7208(8) -0.3010(11) 0.1936(4) 0.107(3) Uani 1 1 d .
H23 H 0.6532 -0.2924 0.2008 0.129 Uiso 1 1 calc R
C24 C 0.7750(8) -0.4408(11) 0.2054(3) 0.103(3) Uani 1 1 d .
H24 H 0.7461 -0.5269 0.2217 0.124 Uiso 1 1 calc R

loop_
_atom_site_aniso_label
_atom_site_aniso_U_11
_atom_site_aniso_U_22
_atom_site_aniso_U_33
_atom_site_aniso_U_23
_atom_site_aniso_U_13
_atom_site_aniso_U_12
Tb1 0.02897(14) 0.02956(14) 0.03505(14) 0.00184(8) -0.00088(9) 0.00369(8)
O1 0.0275(16) 0.0448(19) 0.0617(19) -0.0060(16) -0.0009(14) 0.0054(15)
N1 0.034(2) 0.036(2) 0.048(2) -0.0036(17) 0.0035(17) 0.0098(18)
C3 0.034(2) 0.042(3) 0.046(3) 0.004(2) 0.007(2) 0.009(2)
C4 0.036(3) 0.078(4) 0.074(3) 0.039(3) 0.007(3) 0.005(3)
C1 0.043(3) 0.052(3) 0.057(3) 0.017(3) 0.007(2) 0.013(3)
C5 0.040(3) 0.070(4) 0.072(3) 0.033(3) 0.013(3) 0.011(3)
C2 0.043(3) 0.048(3) 0.062(3) 0.016(2) 0.013(2) 0.008(2)
C6 0.036(2) 0.036(3) 0.040(2) -0.0030(19) 0.0017(19) 0.005(2)
C7 0.040(3) 0.039(3) 0.039(2) -0.0073(19) -0.002(2) 0.001(2)
C12 0.055(3) 0.054(3) 0.042(3) -0.008(2) 0.001(2) -0.007(3)
C11 0.067(4) 0.075(4) 0.039(3) -0.010(3) -0.013(3) -0.003(3)
C8 0.063(4) 0.056(3) 0.050(3) -0.002(3) -0.003(3) -0.016(3)
C10 0.057(4) 0.076(4) 0.065(4) -0.023(3) -0.002(3) -0.017(3)
C9 0.075(4) 0.064(4) 0.074(4) -0.007(3) 0.004(3) -0.032(4)
C13 0.032(2) 0.034(2) 0.042(2) 0.007(2) 0.0023(19) -0.002(2)
C14 0.033(2) 0.034(2) 0.041(2) 0.0003(19) 0.0003(19) 0.002(2)
C15 0.040(3) 0.063(3) 0.049(3) -0.008(2) 0.003(2) 0.002(3)
C17 0.052(3) 0.070(4) 0.074(4) -0.007(3) -0.018(3) -0.003(3)
C19 0.053(3) 0.054(3) 0.053(3) -0.011(2) 0.003(2) 0.013(3)
C16 0.031(3) 0.097(5) 0.068(4) -0.004(3) -0.002(2) -0.002(3)
C18 0.061(4) 0.077(4) 0.058(3) -0.022(3) -0.019(3) 0.013(3)
O2 0.0380(17) 0.0391(18) 0.0363(15) 0.0040(13) -0.0042(13) 0.0006(15)
O3 0.048(2) 0.055(2) 0.0347(16) 0.0059(15) -0.0038(14) -0.0132(17)
O4 0.0389(18) 0.056(2) 0.0500(19) -0.0113(17) 0.0001(15) -0.0011(17)
O5 0.073(3) 0.033(2) 0.0421(18) 0.0062(15) 0.0121(17) 0.0079(18)
O7 0.0529(19) 0.0369(18) 0.0452(17) 0.0055(14) 0.0153(15) 0.0059(16)
O6 0.052(2) 0.040(2) 0.0480(18) 0.0026(15) 0.0111(15) 0.0096(16)
C21 0.061(3) 0.046(3) 0.033(2) -0.003(2) 0.010(2) -0.003(2)
C20 0.040(3) 0.039(3) 0.029(2) -0.0038(18) -0.0013(19) -0.002(2)
O8 0.0354(18) 0.045(2) 0.062(2) 0.0110(16) 0.0109(15) 0.0125(16)
C26 0.083(4) 0.046(3) 0.057(3) 0.006(2) 0.018(3) -0.003(3)
C22 0.064(4) 0.072(4) 0.085(4) 0.009(3) 0.024(4) -0.004(3)
C25 0.158(8) 0.045(4) 0.069(4) 0.011(3) 0.021(5) -0.009(4)
C23 0.110(7) 0.100(7) 0.128(7) 0.007(5) 0.064(6) -0.030(6)
C24 0.157(9) 0.078(6) 0.086(5) 0.002(4) 0.052(5) -0.044(6)

loop_
_atom_type_symbol
_atom_type_description
_atom_type_scat_dispersion_real
_atom_type_scat_dispersion_imag
_atom_type_scat_source
C C 0.0033 0.0016 'International Tables Vol C Tables 4.2.6.8 and 6.1.1.4'
H H 0.0000 0.0000 'International Tables Vol C Tables 4.2.6.8 and 6.1.1.4'
N N 0.0061 0.0033 'International Tables Vol C Tables 4.2.6.8 and 6.1.1.4'
O O 0.0106 0.0060 'International Tables Vol C Tables 4.2.6.8 and 6.1.1.4'
Tb Tb -0.1723 4.1537 'International Tables Vol C Tables 4.2.6.8 and 6.1.1.4'

loop_
_geom_angle_atom_site_label_1
_geom_angle_atom_site_label_2
_geom_angle_atom_site_label_3
_geom_angle
_geom_angle_site_symmetry_1
_geom_angle_site_symmetry_3
O1 Tb1 O8 150.97(12) . 3_755
O1 Tb1 O4 78.78(11) . .
O8 Tb1 O4 115.02(12) 3_755 .
O1 Tb1 O5 81.11(12) . .
O8 Tb1 O5 77.65(12) 3_755 .
O4 Tb1 O5 77.35(13) . .
O1 Tb1 O7 134.47(11) . .
O8 Tb1 O7 74.15(11) 3_755 .
O4 Tb1 O7 83.74(12) . .
O5 Tb1 O7 135.05(11) . .
O1 Tb1 O3 86.95(12) . .
O8 Tb1 O3 91.45(12) 3_755 .
O4 Tb1 O3 147.32(11) . .
O5 Tb1 O3 129.52(12) . .
O7 Tb1 O3 85.72(11) . .
O1 Tb1 O2 73.80(11) . .
O8 Tb1 O2 81.99(11) 3_755 .
O4 Tb1 O2 144.22(11) . .
O5 Tb1 O2 76.10(11) . .
O7 Tb1 O2 132.02(10) . .
O3 Tb1 O2 53.51(10) . .
O1 Tb1 O6 82.05(11) . .
O8 Tb1 O6 125.77(11) 3_755 .
O4 Tb1 O6 72.15(11) . .
O5 Tb1 O6 147.44(13) . .
O7 Tb1 O6 52.53(10) . .
O3 Tb1 O6 76.88(11) . .
O2 Tb1 O6 124.91(10) . .
O1 Tb1 C6 81.20(12) . .
O8 Tb1 C6 84.54(12) 3_755 .
O4 Tb1 C6 159.66(12) . .
O5 Tb1 C6 103.05(13) . .
O7 Tb1 C6 108.24(12) . .
O3 Tb1 C6 26.48(11) . .
O2 Tb1 C6 27.15(11) . .
O6 Tb1 C6 101.64(12) . .
O1 Tb1 C20 108.13(12) . .
O8 Tb1 C20 100.36(12) 3_755 .
O4 Tb1 C20 74.57(12) . .
O5 Tb1 C20 147.83(12) . .
O7 Tb1 C20 26.34(11) . .
O3 Tb1 C20 82.38(11) . .
O2 Tb1 C20 135.88(10) . .
O6 Tb1 C20 26.35(11) . .
C6 Tb1 C20 108.75(12) . .
N1 O1 Tb1 129.9(3) . .
O1 N1 C5 119.1(4) . .
O1 N1 C1 120.5(4) . .
C5 N1 C1 120.4(4) . .
C2 C3 C4 114.8(4) . .
C2 C3 C3 122.0(5) . 3_665
C4 C3 C3 123.2(5) . 3_665
C5 C4 C3 122.3(5) . .
N1 C1 C2 120.3(5) . .
N1 C5 C4 120.2(5) . .
C1 C2 C3 122.0(5) . .
O3 C6 O2 119.9(4) . .
O3 C6 C7 119.9(4) . .
O2 C6 C7 120.1(4) . .
O3 C6 Tb1 58.9(2) . .
O2 C6 Tb1 61.5(2) . .
C7 C6 Tb1 170.5(3) . .
C12 C7 C8 118.8(4) . .
C12 C7 C6 119.9(4) . .
C8 C7 C6 121.1(4) . .
C7 C12 C11 119.4(5) . .
C10 C11 C12 121.1(5) . .
C9 C8 C7 121.0(5) . .
C11 C10 C9 120.0(5) . .
C10 C9 C8 119.6(6) . .
O8 C13 O4 122.6(4) . .
O8 C13 C14 120.0(4) . .
O4 C13 C14 117.4(4) . .
C15 C14 C19 118.6(4) . .
C15 C14 C13 120.5(4) . .
C19 C14 C13 120.8(4) . .
C14 C15 C16 121.4(5) . .
C18 C17 C16 120.5(5) . .
C14 C19 C18 120.4(5) . .
C15 C16 C17 119.0(5) . .
C17 C18 C19 120.1(5) . .
C6 O2 Tb1 91.4(3) . .
C6 O3 Tb1 94.7(3) . .
C13 O4 Tb1 118.4(3) . .
H5B O5 Tb1 130(7) . .
C20 O7 Tb1 96.0(3) . .
C20 O6 Tb1 90.4(3) . .
C26 C21 C22 118.1(5) . .
C26 C21 C20 122.4(5) . .
C22 C21 C20 119.4(5) . .
O6 C20 O7 120.4(4) . .
O6 C20 C21 121.2(4) . .
O7 C20 C21 118.4(4) . .
O6 C20 Tb1 63.3(2) . .
O7 C20 Tb1 57.7(2) . .
C21 C20 Tb1 170.7(3) . .
C13 O8 Tb1 176.1(3) . 3_755
C21 C26 C25 120.6(7) . .
C23 C22 C21 120.5(7) . .
C24 C25 C26 120.6(7) . .
C24 C23 C22 120.8(8) . .
C23 C24 C25 119.4(7) . .

loop_
_geom_bond_atom_site_label_1
_geom_bond_atom_site_label_2
_geom_bond_distance
_geom_bond_site_symmetry_2
Tb1 O1 2.308(3) .
Tb1 O8 2.309(3) 3_755
Tb1 O4 2.373(3) .
Tb1 O5 2.374(3) .
Tb1 O7 2.399(3) .
Tb1 O3 2.402(3) .
Tb1 O2 2.459(3) .
Tb1 O6 2.523(3) .
Tb1 C6 2.797(4) .
Tb1 C20 2.824(4) .
O1 N1 1.317(5) .
N1 C5 1.337(6) .
N1 C1 1.338(6) .
C3 C2 1.389(6) .
C3 C4 1.389(7) .
C3 C3 1.470(9) 3_665
C4 C5 1.357(7) .
C1 C2 1.361(7) .
C6 O3 1.251(5) .
C6 O2 1.277(5) .
C6 C7 1.483(6) .
C7 C12 1.382(6) .
C7 C8 1.388(7) .
C12 C11 1.393(7) .
C11 C10 1.361(8) .
C8 C9 1.380(8) .
C10 C9 1.374(8) .
C13 O8 1.249(5) .
C13 O4 1.259(5) .
C13 C14 1.493(6) .
C14 C15 1.376(6) .
C14 C19 1.389(6) .
C15 C16 1.387(7) .
C17 C18 1.360(8) .
C17 C16 1.391(8) .
C19 C18 1.395(7) .
O5 H5B 0.78(10) .
O7 C20 1.260(5) .
O6 C20 1.253(5) .
C21 C26 1.366(7) .
C21 C22 1.404(8) .
C21 C20 1.475(6) .
O8 Tb1 2.309(3) 3_755
C26 C25 1.390(8) .
C22 C23 1.383(9) .
C25 C24 1.380(11) .
C23 C24 1.348(11) .
